data_4318512
loop_
_publ_author_name
'Cai-Hong Chen'
'Jiwen Cai'
'Cheng-Zhu Liao'
'Xiao-Long Feng'
'Xiao-Ming Chen'
'Seik Weng Ng'

_publ_section_title
;
 Variation in the Coordination Mode of Arenedisulfonates: Syntheses and
 Structural Characterization of Mononuclear and Dinuclear Cadmium(II)
 Arenedisulfonate Complexes with Two- to Zero-Dimensional Architectures
;
_journal_name_full 'Inorganic Chemistry'
_journal_page_first 4967
_journal_page_last 4974
_journal_paper_doi 10.1021/ic020102l
_journal_volume 41
_journal_year 2002
_chemical_formula_moiety 'Cd1 C24 H24 N4 O10 S2, 4(H2 O1)'
_chemical_formula_sum 'C24 H32 Cd N4 O14 S2'
_chemical_formula_weight 777.06
_chemical_name_common {[Cd(inia)2(H2O)2(bpds)].4H2O}n
_chemical_name_systematic
;
diaquo-bis(isonicotinamide)-(4,4'-bipenyldisulfonate)-cadmium(II) tetrahydrate 
;
_space_group_IT_number 2
_symmetry_cell_setting triclinic
_symmetry_space_group_name_Hall '-P 1'
_symmetry_space_group_name_H-M 'P -1'
_atom_sites_solution_hydrogens geom
_atom_sites_solution_primary direct
_atom_sites_solution_secondary difmap
_audit_creation_method SHELXL-97
_cell_angle_alpha 73.90
_cell_angle_beta 75.33
_cell_angle_gamma 80.060(10)
_cell_formula_units_Z 1
_cell_length_a 6.850(2)
_cell_length_b 10.611(6)
_cell_length_c 11.861(8)
_cell_measurement_reflns_used 25
_cell_measurement_temperature 293(2)
_cell_measurement_theta_max 15
_cell_measurement_theta_min 7.5
_cell_volume 796.4(7)
_computing_cell_refinement 'SHELXTL-Plus (Sheldrick, 1990)'
_computing_data_collection 'SHELXTL-Plus (Sheldrick, 1990)'
_computing_data_reduction 'SHELXTL-Plus (Sheldrick, 1990)'
_computing_molecular_graphics 'SHELXTL V. 5.0 (Sheldrick, 1997)'
_computing_publication_material 'SHELXL-97 (Sheldrick, 1997)'
_computing_structure_refinement 'SHELXL-97 (Sheldrick, 1997)'
_computing_structure_solution 'SHELXS-97 (Sheldrick, 1990)'
_diffrn_ambient_temperature 293(2)
_diffrn_measured_fraction_theta_full 0.988
_diffrn_measured_fraction_theta_max 0.988
_diffrn_measurement_device_type 'Siemens R3m'
_diffrn_measurement_method '\w scan'
_diffrn_radiation_monochromator graphite
_diffrn_radiation_source 'fine-focus sealed tube'
_diffrn_radiation_type MoK\a
_diffrn_radiation_wavelength 0.71073
_diffrn_reflns_av_R_equivalents 0.0319
_diffrn_reflns_av_sigmaI/netI 0.0315
_diffrn_reflns_limit_h_max 8
_diffrn_reflns_limit_h_min 0
_diffrn_reflns_limit_k_max 13
_diffrn_reflns_limit_k_min -13
_diffrn_reflns_limit_l_max 15
_diffrn_reflns_limit_l_min -14
_diffrn_reflns_number 3915
_diffrn_reflns_theta_full 27.50
_diffrn_reflns_theta_max 27.50
_diffrn_reflns_theta_min 2.01
_diffrn_standards_decay_% none
_diffrn_standards_interval_count 200
_diffrn_standards_number 2
_exptl_absorpt_coefficient_mu 0.888
_exptl_absorpt_correction_T_max 0.8151
_exptl_absorpt_correction_T_min 0.6178
_exptl_absorpt_correction_type semi-empirical
_exptl_absorpt_process_details '\y-scans (North et al., 1968)'
_exptl_crystal_colour colorless
_exptl_crystal_density_diffrn 1.620
_exptl_crystal_density_method 'not measured'
_exptl_crystal_description column
_exptl_crystal_F_000 396
_exptl_crystal_size_max 0.60
_exptl_crystal_size_mid 0.56
_exptl_crystal_size_min 0.24
_refine_diff_density_max 0.558
_refine_diff_density_min -1.079
_refine_diff_density_rms 0.104
_refine_ls_extinction_coef 0.115(6)
_refine_ls_extinction_expression Fc^*^=kFc[1+0.001xFc^2^\l^3^/sin(2\q)]^-1/4^
_refine_ls_extinction_method SHELXL
_refine_ls_goodness_of_fit_ref 1.030
_refine_ls_hydrogen_treatment mixed
_refine_ls_matrix_type full
_refine_ls_number_parameters 230
_refine_ls_number_reflns 3609
_refine_ls_number_restraints 0
_refine_ls_restrained_S_all 1.030
_refine_ls_R_factor_all 0.0458
_refine_ls_R_factor_gt 0.0396
_refine_ls_shift/su_max 0.012
_refine_ls_shift/su_mean 0.001
_refine_ls_structure_factor_coef Fsqd
_refine_ls_weighting_details 'calc w=1/[\s^2^(Fo^2^)+(0.0746P)^2^+0.3194P] where P=(Fo^2^+2Fc^2^)/3'
_refine_ls_weighting_scheme calc
_refine_ls_wR_factor_gt 0.1059
_refine_ls_wR_factor_ref 0.1106
_reflns_number_gt 3260
_reflns_number_total 3609
_reflns_threshold_expression >2sigma(I)
_cod_data_source_file ic020102l_5.cif
_cod_data_source_block 5
_cod_depositor_comments
;
The following automatic conversions were performed:

'_symmetry_cell_setting' value 'Triclinic' changed to 'triclinic'
according to the built-in table from CIF Core dictionary named
'cif_core.dic' version 2.4.1 from 2010-06-29.

Automatic conversion script
Id: cif_fix_values 1646 2011-03-28 12:23:43Z adriana 
;
_cod_database_code 4318512

loop_
_symmetry_equiv_pos_as_xyz
'x, y, z'
'-x, -y, -z'

loop_
_atom_site_label
_atom_site_type_symbol
_atom_site_fract_x
_atom_site_fract_y
_atom_site_fract_z
_atom_site_U_iso_or_equiv
_atom_site_adp_type
_atom_site_occupancy
_atom_site_symmetry_multiplicity
_atom_site_calc_flag
_atom_site_refinement_flags
_atom_site_disorder_assembly
_atom_site_disorder_group
Cd1 Cd 0.0000 0.0000 1.0000 0.03124(15) Uani 1 2 d S . .
S1 S 0.40056(11) 0.07635(7) 0.73909(7) 0.03311(19) Uani 1 1 d . . .
O1 O 0.2980(4) 0.0703(3) 0.8652(2) 0.0466(6) Uani 1 1 d . . .
O2 O 0.6106(4) 0.1022(3) 0.7182(2) 0.0469(6) Uani 1 1 d . . .
O3 O 0.3763(5) -0.0365(3) 0.6999(3) 0.0633(9) Uani 1 1 d . . .
O4 O 0.6846(4) -0.5769(3) 1.1774(4) 0.0714(10) Uani 1 1 d . . .
O1W O 0.9926(4) 0.2528(3) 0.2560(3) 0.0509(6) Uani 1 1 d . . .
H1WA H 0.882(10) 0.298(6) 0.240(6) 0.10(2) Uiso 1 1 d . . .
H1WB H 0.931(7) 0.206(5) 0.324(4) 0.053(13) Uiso 1 1 d . . .
O2W O 0.7947(10) 0.1022(6) 0.4665(4) 0.112(2) Uani 1 1 d . . .
H2WA H 0.758(14) 0.116(9) 0.520(8) 0.15(4) Uiso 1 1 d . . .
H2WB H 0.701(13) 0.047(9) 0.428(8) 0.17(4) Uiso 1 1 d . . .
O3W O 0.1399(5) 0.0633(3) 1.1309(3) 0.0523(7) Uani 1 1 d . . .
H3WA H 0.081(7) 0.126(5) 1.170(4) 0.058(13) Uiso 1 1 d . . .
H3WB H 0.212(8) 0.017(5) 1.161(4) 0.063(15) Uiso 1 1 d . . .
N1 N 0.1708(4) -0.2065(2) 1.0524(2) 0.0344(5) Uani 1 1 d . . .
N2 N 0.4079(5) -0.6867(3) 1.2361(3) 0.0548(8) Uani 1 1 d . . .
H2B H 0.4753 -0.7607 1.2627 0.066 Uiso 1 1 calc R . .
H2C H 0.2796 -0.6828 1.2411 0.066 Uiso 1 1 calc R . .
C1 C 0.2749(5) 0.2167(3) 0.6534(3) 0.0336(6) Uani 1 1 d . . .
C2 C 0.3392(6) 0.3402(3) 0.6296(4) 0.0505(10) Uani 1 1 d . . .
H2A H 0.4548 0.3488 0.6532 0.061 Uiso 1 1 calc R . .
C3 C 0.2307(6) 0.4518(3) 0.5702(4) 0.0523(10) Uani 1 1 d . . .
H3A H 0.2733 0.5345 0.5557 0.063 Uiso 1 1 calc R . .
C4 C 0.0584(5) 0.4405(3) 0.5323(3) 0.0344(6) Uani 1 1 d . . .
C5 C -0.0044(6) 0.3158(3) 0.5592(4) 0.0546(11) Uani 1 1 d . . .
H5A H -0.1203 0.3065 0.5364 0.066 Uiso 1 1 calc R . .
C6 C 0.1025(6) 0.2044(3) 0.6196(4) 0.0560(11) Uani 1 1 d . . .
H6A H 0.0573 0.1220 0.6371 0.067 Uiso 1 1 calc R . .
C7 C 0.3710(5) -0.2200(3) 1.0458(3) 0.0407(7) Uani 1 1 d . . .
H7A H 0.4410 -0.1460 1.0117 0.049 Uiso 1 1 calc R . .
C8 C 0.4785(5) -0.3407(3) 1.0881(4) 0.0438(8) Uani 1 1 d . . .
H8A H 0.6181 -0.3466 1.0807 0.053 Uiso 1 1 calc R . .
C9 C 0.3777(5) -0.4511(3) 1.1408(3) 0.0360(7) Uani 1 1 d . . .
C10 C 0.1717(5) -0.4377(3) 1.1470(4) 0.0461(8) Uani 1 1 d . . .
H10A H 0.0989 -0.5105 1.1809 0.055 Uiso 1 1 calc R . .
C11 C 0.0742(5) -0.3156(3) 1.1025(4) 0.0453(8) Uani 1 1 d . . .
H11A H -0.0648 -0.3082 1.1073 0.054 Uiso 1 1 calc R . .
C12 C 0.5017(5) -0.5788(3) 1.1876(3) 0.0443(8) Uani 1 1 d . . .

loop_
_atom_site_aniso_label
_atom_site_aniso_U_11
_atom_site_aniso_U_22
_atom_site_aniso_U_33
_atom_site_aniso_U_23
_atom_site_aniso_U_13
_atom_site_aniso_U_12
Cd1 0.0294(2) 0.02518(18) 0.0359(2) -0.00078(11) -0.01331(13) 0.00389(11)
S1 0.0324(4) 0.0257(3) 0.0379(4) 0.0012(3) -0.0161(3) 0.0037(3)
O1 0.0394(13) 0.0507(14) 0.0382(13) 0.0065(11) -0.0096(10) -0.0012(11)
O2 0.0305(12) 0.0494(14) 0.0498(14) 0.0041(11) -0.0128(10) 0.0038(10)
O3 0.087(2) 0.0305(13) 0.084(2) -0.0143(13) -0.0547(19) 0.0154(13)
O4 0.0471(16) 0.0435(15) 0.115(3) 0.0046(16) -0.0377(17) 0.0095(12)
O1W 0.0439(15) 0.0410(14) 0.0653(18) -0.0079(13) -0.0195(14) 0.0050(12)
O2W 0.143(4) 0.150(5) 0.062(2) -0.041(3) 0.009(3) -0.089(4)
O3W 0.0555(17) 0.0516(16) 0.0596(17) -0.0221(14) -0.0365(14) 0.0183(13)
N1 0.0317(13) 0.0266(12) 0.0433(14) -0.0036(10) -0.0133(11) 0.0008(10)
N2 0.0532(19) 0.0292(14) 0.074(2) 0.0027(14) -0.0254(17) 0.0075(13)
C1 0.0325(15) 0.0299(14) 0.0339(15) 0.0019(11) -0.0143(12) 0.0032(11)
C2 0.0389(18) 0.0356(17) 0.073(3) 0.0119(17) -0.0306(18) -0.0065(14)
C3 0.047(2) 0.0307(16) 0.075(3) 0.0136(16) -0.0324(19) -0.0092(14)
C4 0.0378(16) 0.0276(14) 0.0357(15) 0.0001(12) -0.0164(13) 0.0012(12)
C5 0.059(2) 0.0292(16) 0.089(3) -0.0036(17) -0.054(2) -0.0007(15)
C6 0.067(3) 0.0250(15) 0.087(3) 0.0007(17) -0.054(2) -0.0023(15)
C7 0.0324(16) 0.0272(14) 0.058(2) 0.0004(14) -0.0146(15) -0.0004(12)
C8 0.0313(16) 0.0348(16) 0.064(2) -0.0042(15) -0.0202(16) 0.0025(13)
C9 0.0377(16) 0.0263(14) 0.0419(17) -0.0043(12) -0.0161(13) 0.0063(12)
C10 0.0373(18) 0.0291(16) 0.064(2) -0.0014(15) -0.0117(16) 0.0005(13)
C11 0.0310(16) 0.0295(15) 0.070(2) -0.0036(15) -0.0147(16) 0.0012(12)
C12 0.0426(19) 0.0322(16) 0.054(2) -0.0044(14) -0.0207(16) 0.0120(13)

loop_
_atom_type_symbol
_atom_type_description
_atom_type_scat_dispersion_real
_atom_type_scat_dispersion_imag
_atom_type_scat_source
C C 0.0033 0.0016 'International Tables Vol C Tables 4.2.6.8 and 6.1.1.4'
H H 0.0000 0.0000 'International Tables Vol C Tables 4.2.6.8 and 6.1.1.4'
N N 0.0061 0.0033 'International Tables Vol C Tables 4.2.6.8 and 6.1.1.4'
O O 0.0106 0.0060 'International Tables Vol C Tables 4.2.6.8 and 6.1.1.4'
S S 0.1246 0.1234 'International Tables Vol C Tables 4.2.6.8 and 6.1.1.4'
Cd Cd -0.8075 1.2024 'International Tables Vol C Tables 4.2.6.8 and 6.1.1.4'

loop_
_geom_angle_atom_site_label_1
_geom_angle_atom_site_label_2
_geom_angle_atom_site_label_3
_geom_angle
_geom_angle_site_symmetry_1
_geom_angle_site_symmetry_3
_geom_angle_publ_flag
N1 Cd1 N1 180.0 . 2_557 ?
N1 Cd1 O3W 91.86(10) . 2_557 ?
N1 Cd1 O3W 88.14(10) 2_557 2_557 ?
N1 Cd1 O3W 88.14(10) . . ?
N1 Cd1 O3W 91.86(10) 2_557 . ?
O3W Cd1 O3W 180.000(1) 2_557 . ?
N1 Cd1 O1 90.91(9) . 2_557 ?
N1 Cd1 O1 89.09(9) 2_557 2_557 ?
O3W Cd1 O1 81.79(11) 2_557 2_557 ?
O3W Cd1 O1 98.21(11) . 2_557 ?
N1 Cd1 O1 89.09(9) . . ?
N1 Cd1 O1 90.91(9) 2_557 . ?
O3W Cd1 O1 98.21(11) 2_557 . ?
O3W Cd1 O1 81.79(11) . . ?
O1 Cd1 O1 180.0 2_557 . ?
O3 S1 O2 114.34(18) . . ?
O3 S1 O1 112.74(19) . . ?
O2 S1 O1 110.23(16) . . ?
O3 S1 C1 106.80(16) . . ?
O2 S1 C1 106.71(15) . . ?
O1 S1 C1 105.37(15) . . ?
S1 O1 Cd1 138.74(16) . . ?
C7 N1 C11 117.2(3) . . ?
C7 N1 Cd1 120.0(2) . . ?
C11 N1 Cd1 122.4(2) . . ?
C6 C1 C2 119.8(3) . . ?
C6 C1 S1 119.7(2) . . ?
C2 C1 S1 120.3(2) . . ?
C1 C2 C3 120.1(3) . . ?
C2 C3 C4 120.7(3) . . ?
C5 C4 C3 117.9(3) . . ?
C5 C4 C4 121.0(4) . 2_566 ?
C3 C4 C4 121.1(4) . 2_566 ?
C4 C5 C6 121.5(3) . . ?
C1 C6 C5 119.9(3) . . ?
N1 C7 C8 122.5(3) . . ?
C9 C8 C7 119.8(3) . . ?
C8 C9 C10 117.8(3) . . ?
C8 C9 C12 117.5(3) . . ?
C10 C9 C12 124.7(3) . . ?
C9 C10 C11 119.5(3) . . ?
N1 C11 C10 123.1(3) . . ?
O4 C12 N2 123.6(3) . . ?
O4 C12 C9 118.1(3) . . ?
N2 C12 C9 118.2(3) . . ?

loop_
_geom_bond_atom_site_label_1
_geom_bond_atom_site_label_2
_geom_bond_distance
_geom_bond_site_symmetry_2
_geom_bond_publ_flag
Cd1 N1 2.298(3) . ?
Cd1 N1 2.298(3) 2_557 ?
Cd1 O3W 2.309(3) 2_557 ?
Cd1 O3W 2.309(3) . ?
Cd1 O1 2.343(2) 2_557 ?
Cd1 O1 2.343(2) . ?
S1 O3 1.447(3) . ?
S1 O2 1.458(3) . ?
S1 O1 1.471(3) . ?
S1 C1 1.775(3) . ?
O4 C12 1.231(5) . ?
N1 C7 1.339(4) . ?
N1 C11 1.347(4) . ?
N2 C12 1.325(5) . ?
C1 C6 1.376(5) . ?
C1 C2 1.387(5) . ?
C2 C3 1.396(5) . ?
C3 C4 1.399(5) . ?
C4 C5 1.389(5) . ?
C4 C4 1.499(6) 2_566 ?
C5 C6 1.394(4) . ?
C7 C8 1.392(4) . ?
C8 C9 1.377(5) . ?
C9 C10 1.379(5) . ?
C9 C12 1.513(4) . ?
C10 C11 1.380(4) . ?

loop_
_geom_hbond_atom_site_label_D
_geom_hbond_atom_site_label_H
_geom_hbond_atom_site_label_A
_geom_hbond_distance_DH
_geom_hbond_distance_HA
_geom_hbond_distance_DA
_geom_hbond_angle_DHA
_geom_hbond_site_symmetry_A
O1W H1WA O4 0.86(6) 1.87(6) 2.708(4) 166(6) 1_564
O1W H1WB O2W 0.87(5) 1.86(5) 2.729(6) 178(4) .
O2W H2WA O2 0.67(9) 2.28(8) 2.931(6) 164(11) .
O2W H2WB O3 1.18(10) 1.76(10) 2.823(6) 146(7) 2_656
O3W H3WA O1W 0.90(5) 1.84(5) 2.732(4) 172(5) 1_456
O3W H3WB O2 0.72(5) 2.11(5) 2.825(4) 168(5) 2_657
N2 H2B O3 0.86 2.19 3.036(4) 167.0 2_647
N2 H2C O1W 0.86 2.14 2.961(5) 159.2 1_446

loop_
_geom_torsion_atom_site_label_1
_geom_torsion_atom_site_label_2
_geom_torsion_atom_site_label_3
_geom_torsion_atom_site_label_4
_geom_torsion
_geom_torsion_site_symmetry_1
_geom_torsion_site_symmetry_2
_geom_torsion_site_symmetry_3
_geom_torsion_site_symmetry_4
_geom_torsion_publ_flag
O3 S1 O1 Cd1 -36.6(3) . . . . ?
O2 S1 O1 Cd1 -165.74(19) . . . . ?
C1 S1 O1 Cd1 79.5(2) . . . . ?
N1 Cd1 O1 S1 88.9(2) . . . . ?
N1 Cd1 O1 S1 -91.1(2) 2_557 . . . ?
O3W Cd1 O1 S1 -2.9(2) 2_557 . . . ?
O3W Cd1 O1 S1 177.1(2) . . . . ?
O1 Cd1 O1 S1 -146(100) 2_557 . . . ?
N1 Cd1 N1 C7 -26(52) 2_557 . . . ?
O3W Cd1 N1 C7 127.4(3) 2_557 . . . ?
O3W Cd1 N1 C7 -52.6(3) . . . . ?
O1 Cd1 N1 C7 -150.8(3) 2_557 . . . ?
O1 Cd1 N1 C7 29.2(3) . . . . ?
N1 Cd1 N1 C11 147(52) 2_557 . . . ?
O3W Cd1 N1 C11 -59.9(3) 2_557 . . . ?
O3W Cd1 N1 C11 120.1(3) . . . . ?
O1 Cd1 N1 C11 21.9(3) 2_557 . . . ?
O1 Cd1 N1 C11 -158.1(3) . . . . ?
O3 S1 C1 C6 33.9(4) . . . . ?
O2 S1 C1 C6 156.5(3) . . . . ?
O1 S1 C1 C6 -86.3(3) . . . . ?
O3 S1 C1 C2 -151.8(3) . . . . ?
O2 S1 C1 C2 -29.1(4) . . . . ?
O1 S1 C1 C2 88.0(3) . . . . ?
C6 C1 C2 C3 -0.7(6) . . . . ?
S1 C1 C2 C3 -175.0(3) . . . . ?
C1 C2 C3 C4 -1.1(7) . . . . ?
C2 C3 C4 C5 2.1(6) . . . . ?
C2 C3 C4 C4 -179.6(4) . . . 2_566 ?
C3 C4 C5 C6 -1.4(7) . . . . ?
C4 C4 C5 C6 -179.7(4) 2_566 . . . ?
C2 C1 C6 C5 1.5(7) . . . . ?
S1 C1 C6 C5 175.8(4) . . . . ?
C4 C5 C6 C1 -0.3(7) . . . . ?
C11 N1 C7 C8 0.1(5) . . . . ?
Cd1 N1 C7 C8 173.1(3) . . . . ?
N1 C7 C8 C9 -1.1(6) . . . . ?
C7 C8 C9 C10 1.6(6) . . . . ?
C7 C8 C9 C12 -178.7(3) . . . . ?
C8 C9 C10 C11 -1.0(6) . . . . ?
C12 C9 C10 C11 179.2(4) . . . . ?
C7 N1 C11 C10 0.5(6) . . . . ?
Cd1 N1 C11 C10 -172.4(3) . . . . ?
C9 C10 C11 N1 0.0(6) . . . . ?
C8 C9 C12 O4 0.9(6) . . . . ?
C10 C9 C12 O4 -179.3(4) . . . . ?
C8 C9 C12 N2 -178.5(4) . . . . ?
C10 C9 C12 N2 1.3(6) . . . . ?
